data_4516488
loop_
_publ_author_name
'Tahir, Muhammad Nawaz'
'Shafiq, Zahid'
'Shad, Hazoor Ahmad'
Zia-ur-Rehman,
'Karim, Abdul'
'Naseer, Muhammad Moazzam'

_publ_section_title
;
 Polymorphism in a Sulfamethoxazole Derivative: Coexistence of Five
 Polymorphs in Methanol at Room Temperature
;
_journal_issue 10
_journal_name_full 'Crystal Growth &amp; Design'
_journal_page_first 4750
_journal_paper_doi 10.1021/acs.cgd.5b01126
_journal_volume 15
_journal_year 2015
_chemical_formula_iupac 'C21 H17 N3 O4 S'
_chemical_formula_moiety 'C21 H17 N3 O4 S'
_chemical_formula_sum 'C21 H17 N3 O4 S'
_chemical_formula_weight 407.43
_chemical_name_systematic
;
1-[(E)-({4-[(5-methyl-1,2-oxazol-3-yl)sulfamoyl]phenyl}iminio)methyl]
naphthalen-2-olate
;
_space_group_crystal_system triclinic
_space_group_IT_number 2
_space_group_name_Hall '-P 1'
_space_group_name_H-M_alt 'P -1'
_atom_sites_solution_hydrogens geom
_atom_sites_solution_primary direct
_atom_sites_solution_secondary difmap
_audit_creation_method SHELXL-2014/7
_cell_angle_alpha 67.259(4)
_cell_angle_beta 80.749(4)
_cell_angle_gamma 86.833(4)
_cell_formula_units_Z 2
_cell_length_a 8.3554(7)
_cell_length_b 10.0022(8)
_cell_length_c 12.7955(10)
_cell_measurement_reflns_used 2780
_cell_measurement_temperature 296(2)
_cell_measurement_theta_max 27.938
_cell_measurement_theta_min 1.746
_cell_volume 973.37(14)
_computing_cell_refinement 'SAINT (Bruker, 2007)'
_computing_data_collection 'APEX2 (Bruker, 2007)'
_computing_data_reduction 'SAINT (Bruker, 2007)'
_computing_molecular_graphics 'ORTEP-3 for Windows (Farrugia, 1997) and PLATON (Spek, 2009)'
_computing_publication_material
;
WinGX (Farrugia, 1999) and PLATON (Spek, 2009)
;
_computing_structure_refinement 'SHELXL97 (Sheldrick, 2008)'
_computing_structure_solution 'SHELXS97 (Sheldrick, 2008)'
_diffrn_ambient_temperature 296(2)
_diffrn_detector_area_resol_mean 7.70
_diffrn_measured_fraction_theta_full 0.981
_diffrn_measured_fraction_theta_max 0.981
_diffrn_measurement_device_type 'Bruker Kappa APEXII CCD'
_diffrn_measurement_method \w
_diffrn_radiation_monochromator graphite
_diffrn_radiation_source 'fine-focus sealed tube'
_diffrn_radiation_type MoK\a
_diffrn_radiation_wavelength 0.71073
_diffrn_reflns_av_R_equivalents 0.0309
_diffrn_reflns_av_unetI/netI 0.0407
_diffrn_reflns_limit_h_max 8
_diffrn_reflns_limit_h_min -10
_diffrn_reflns_limit_k_max 13
_diffrn_reflns_limit_k_min -13
_diffrn_reflns_limit_l_max 16
_diffrn_reflns_limit_l_min -16
_diffrn_reflns_number 16314
_diffrn_reflns_theta_full 27.938
_diffrn_reflns_theta_max 27.938
_diffrn_reflns_theta_min 1.746
_diffrn_standards_number 0
_exptl_absorpt_coefficient_mu 0.200
_exptl_absorpt_correction_T_max 0.955
_exptl_absorpt_correction_T_min 0.930
_exptl_absorpt_correction_type multi-scan
_exptl_absorpt_process_details '(SADABS; Bruker, 2005)'
_exptl_crystal_colour orange
_exptl_crystal_density_diffrn 1.390
_exptl_crystal_density_method 'not measured'
_exptl_crystal_description prism
_exptl_crystal_F_000 424
_exptl_crystal_size_max 0.35
_exptl_crystal_size_mid 0.28
_exptl_crystal_size_min 0.22
_refine_diff_density_max 0.369
_refine_diff_density_min -0.356
_refine_diff_density_rms 0.039
_refine_ls_extinction_method none
_refine_ls_goodness_of_fit_ref 1.021
_refine_ls_hydrogen_treatment mixed
_refine_ls_matrix_type full
_refine_ls_number_parameters 266
_refine_ls_number_reflns 4574
_refine_ls_number_restraints 0
_refine_ls_restrained_S_all 1.021
_refine_ls_R_factor_all 0.0891
_refine_ls_R_factor_gt 0.0470
_refine_ls_shift/su_max 0.001
_refine_ls_shift/su_mean 0.000
_refine_ls_structure_factor_coef Fsqd
_refine_ls_weighting_details 'w=1/[\s^2^(Fo^2^)+(0.0595P)^2^+0.1419P] where P=(Fo^2^+2Fc^2^)/3'
_refine_ls_weighting_scheme calc
_refine_ls_wR_factor_gt 0.1138
_refine_ls_wR_factor_ref 0.1336
_reflns_number_gt 2780
_reflns_number_total 4574
_reflns_threshold_expression I>2\s(I)
_cod_data_source_file cg5b01126_si_004.cif
_cod_data_source_block 5
_cod_database_code 4516488
_shelx_shelxl_version_number 2014/7
_shelx_space_group_comment
;
The symmetry employed for this shelxl refinement is uniquely defined
by the following loop, which should always be used as a source of
symmetry information in preference to the above space-group names.
They are only intended as comments.
;
_shelxl_version_number 2013-3

loop_
_space_group_symop_operation_xyz
'x, y, z'
'-x, -y, -z'

loop_
_atom_site_label
_atom_site_type_symbol
_atom_site_fract_x
_atom_site_fract_y
_atom_site_fract_z
_atom_site_U_iso_or_equiv
_atom_site_adp_type
_atom_site_occupancy
_atom_site_site_symmetry_order
_atom_site_calc_flag
_atom_site_refinement_flags_posn
_atom_site_refinement_flags_adp
S1 S 1.18764(7) 1.17013(6) 0.08655(4) 0.05230(19) Uani 1 1 d . .
O1 O 0.57953(18) 0.86621(18) 0.68852(13) 0.0628(4) Uani 1 1 d . .
O2 O 1.2250(2) 1.31143(16) 0.07760(14) 0.0740(5) Uani 1 1 d . .
O3 O 1.1526(2) 1.14719(16) -0.01060(12) 0.0640(4) Uani 1 1 d . .
O4 O 1.4214(3) 0.7027(2) 0.22618(18) 0.0978(7) Uani 1 1 d . .
N1 N 0.6725(2) 0.90228(19) 0.47921(15) 0.0485(4) Uani 1 1 d . .
H1 H 0.675(3) 0.922(2) 0.5369(19) 0.058 Uiso 1 1 d . U
N2 N 1.3437(2) 1.07216(19) 0.13154(14) 0.0522(5) Uani 1 1 d . .
H2A H 1.4231 1.1122 0.1442 0.063 Uiso 1 1 calc R U
N3 N 1.4313(3) 0.8409(3) 0.2293(2) 0.0938(8) Uani 1 1 d . .
C1 C 0.4777(3) 0.7712(2) 0.69579(18) 0.0523(5) Uani 1 1 d . .
C2 C 0.3771(3) 0.6960(3) 0.8020(2) 0.0641(6) Uani 1 1 d . .
H2 H 0.3854 0.7180 0.8652 0.077 Uiso 1 1 calc R U
C3 C 0.2710(3) 0.5944(3) 0.8128(2) 0.0712(7) Uani 1 1 d . .
H3 H 0.2093 0.5464 0.8840 0.085 Uiso 1 1 calc R U
C4 C 0.2487(3) 0.5568(2) 0.7192(2) 0.0621(6) Uani 1 1 d . .
C5 C 0.1360(3) 0.4504(3) 0.7331(3) 0.0820(8) Uani 1 1 d . .
H5 H 0.0768 0.4016 0.8051 0.098 Uiso 1 1 calc R U
C6 C 0.1111(4) 0.4170(3) 0.6438(3) 0.0895(9) Uani 1 1 d . .
H6 H 0.0339 0.3477 0.6541 0.107 Uiso 1 1 calc R U
C7 C 0.2023(3) 0.4873(3) 0.5368(3) 0.0817(8) Uani 1 1 d . .
H7 H 0.1860 0.4646 0.4753 0.098 Uiso 1 1 calc R U
C8 C 0.3155(3) 0.5895(3) 0.5207(2) 0.0669(7) Uani 1 1 d . .
H8 H 0.3762 0.6344 0.4486 0.080 Uiso 1 1 calc R U
C9 C 0.3420(2) 0.6280(2) 0.61072(19) 0.0520(5) Uani 1 1 d . .
C10 C 0.4609(2) 0.7369(2) 0.59854(18) 0.0467(5) Uani 1 1 d . .
C11 C 0.5603(2) 0.8052(2) 0.49528(18) 0.0500(5) Uani 1 1 d . .
H11 H 0.5474 0.7816 0.4336 0.060 Uiso 1 1 calc R U
C12 C 0.7859(2) 0.9697(2) 0.38138(17) 0.0435(5) Uani 1 1 d . .
C13 C 0.7965(2) 0.9394(2) 0.28306(18) 0.0486(5) Uani 1 1 d . .
H13 H 0.7223 0.8767 0.2785 0.058 Uiso 1 1 calc R U
C14 C 0.9172(3) 1.0027(2) 0.19319(17) 0.0487(5) Uani 1 1 d . .
H14 H 0.9261 0.9809 0.1281 0.058 Uiso 1 1 calc R U
C15 C 1.0258(2) 1.0986(2) 0.19818(16) 0.0433(5) Uani 1 1 d . .
C16 C 1.0121(2) 1.1336(2) 0.29443(17) 0.0469(5) Uani 1 1 d . .
H16 H 1.0833 1.1999 0.2973 0.056 Uiso 1 1 calc R U
C17 C 0.8927(2) 1.0692(2) 0.38473(17) 0.0470(5) Uani 1 1 d . .
H17 H 0.8828 1.0923 0.4492 0.056 Uiso 1 1 calc R U
C18 C 1.3522(2) 0.9254(2) 0.15001(17) 0.0471(5) Uani 1 1 d . .
C19 C 1.2909(3) 0.8484(3) 0.0948(2) 0.0616(6) Uani 1 1 d . .
H19 H 1.2302 0.8850 0.0350 0.074 Uiso 1 1 calc R U
C20 C 1.3361(3) 0.7129(3) 0.1447(2) 0.0614(6) Uani 1 1 d . .
C21 C 1.3133(4) 0.5759(3) 0.1295(3) 0.0893(9) Uani 1 1 d . .
H21A H 1.4138 0.5492 0.0948 0.134 Uiso 1 1 calc R U
H21B H 1.2322 0.5892 0.0811 0.134 Uiso 1 1 calc R U
H21C H 1.2791 0.5005 0.2029 0.134 Uiso 1 1 calc R U

loop_
_atom_site_aniso_label
_atom_site_aniso_U_11
_atom_site_aniso_U_22
_atom_site_aniso_U_33
_atom_site_aniso_U_23
_atom_site_aniso_U_13
_atom_site_aniso_U_12
S1 0.0771(4) 0.0418(3) 0.0390(3) -0.0153(2) -0.0089(2) -0.0086(3)
O1 0.0629(10) 0.0789(12) 0.0566(9) -0.0341(9) -0.0116(7) -0.0123(8)
O2 0.1211(14) 0.0400(9) 0.0585(10) -0.0167(8) -0.0054(9) -0.0212(9)
O3 0.0976(12) 0.0582(10) 0.0379(8) -0.0173(7) -0.0167(8) -0.0039(8)
O4 0.1382(18) 0.0718(13) 0.1061(16) -0.0421(12) -0.0712(14) 0.0303(12)
N1 0.0484(10) 0.0567(11) 0.0482(10) -0.0270(9) -0.0117(8) 0.0011(8)
N2 0.0509(10) 0.0596(12) 0.0508(10) -0.0256(9) -0.0040(8) -0.0147(8)
N3 0.124(2) 0.0775(17) 0.1078(19) -0.0470(15) -0.0714(16) 0.0200(14)
C1 0.0508(12) 0.0545(14) 0.0506(13) -0.0172(11) -0.0140(10) 0.0057(10)
C2 0.0673(15) 0.0717(17) 0.0487(13) -0.0168(12) -0.0112(11) -0.0010(13)
C3 0.0693(16) 0.0734(18) 0.0534(14) -0.0042(13) -0.0100(12) -0.0052(13)
C4 0.0554(14) 0.0474(14) 0.0711(16) -0.0059(12) -0.0187(12) 0.0009(11)
C5 0.0720(17) 0.0567(17) 0.098(2) -0.0023(15) -0.0242(16) -0.0102(13)
C6 0.0775(19) 0.0523(16) 0.135(3) -0.0223(18) -0.039(2) -0.0088(14)
C7 0.0754(18) 0.0719(19) 0.118(3) -0.0492(19) -0.0384(18) 0.0033(15)
C8 0.0587(14) 0.0673(16) 0.0857(18) -0.0380(14) -0.0182(13) -0.0019(12)
C9 0.0472(12) 0.0449(12) 0.0647(14) -0.0193(11) -0.0174(11) 0.0068(9)
C10 0.0433(11) 0.0465(12) 0.0526(12) -0.0199(10) -0.0129(10) 0.0054(9)
C11 0.0497(12) 0.0530(13) 0.0547(13) -0.0259(11) -0.0172(10) 0.0074(10)
C12 0.0420(11) 0.0454(12) 0.0469(11) -0.0207(10) -0.0121(9) 0.0075(9)
C13 0.0530(12) 0.0488(12) 0.0535(12) -0.0273(10) -0.0134(10) -0.0034(10)
C14 0.0625(13) 0.0479(12) 0.0451(12) -0.0250(10) -0.0173(10) 0.0031(10)
C15 0.0547(12) 0.0377(11) 0.0418(11) -0.0178(9) -0.0137(9) 0.0038(9)
C16 0.0536(12) 0.0468(12) 0.0492(12) -0.0251(10) -0.0144(10) -0.0009(9)
C17 0.0533(12) 0.0534(13) 0.0452(12) -0.0280(10) -0.0163(10) 0.0067(10)
C18 0.0453(11) 0.0558(14) 0.0427(11) -0.0221(10) -0.0033(9) -0.0058(10)
C19 0.0807(16) 0.0589(15) 0.0581(14) -0.0310(12) -0.0284(12) 0.0114(12)
C20 0.0676(15) 0.0641(16) 0.0619(15) -0.0335(13) -0.0156(12) 0.0092(12)
C21 0.125(2) 0.0619(18) 0.097(2) -0.0465(16) -0.0250(19) 0.0163(16)

loop_
_atom_type_symbol
_atom_type_description
_atom_type_scat_dispersion_real
_atom_type_scat_dispersion_imag
_atom_type_scat_source
C C 0.0033 0.0016 'International Tables Vol C Tables 4.2.6.8 and 6.1.1.4'
H H 0.0000 0.0000 'International Tables Vol C Tables 4.2.6.8 and 6.1.1.4'
N N 0.0061 0.0033 'International Tables Vol C Tables 4.2.6.8 and 6.1.1.4'
O O 0.0106 0.0060 'International Tables Vol C Tables 4.2.6.8 and 6.1.1.4'
S S 0.1246 0.1234 'International Tables Vol C Tables 4.2.6.8 and 6.1.1.4'

loop_
_geom_angle_atom_site_label_1
_geom_angle_atom_site_label_2
_geom_angle_atom_site_label_3
_geom_angle
O2 S1 O3 120.46(10)
O2 S1 N2 104.91(10)
O3 S1 N2 108.63(10)
O2 S1 C15 108.86(10)
O3 S1 C15 107.87(10)
N2 S1 C15 105.09(9)
C20 O4 N3 108.39(18)
C11 N1 C12 128.16(18)
C11 N1 H1 113.4(16)
C12 N1 H1 118.4(16)
C18 N2 S1 121.80(14)
C18 N2 H2A 119.1
S1 N2 H2A 119.1
C18 N3 O4 105.34(18)
O1 C1 C2 120.0(2)
O1 C1 C10 121.66(19)
C2 C1 C10 118.3(2)
C3 C2 C1 121.4(2)
C3 C2 H2 119.3
C1 C2 H2 119.3
C2 C3 C4 122.6(2)
C2 C3 H3 118.7
C4 C3 H3 118.7
C5 C4 C9 119.3(2)
C5 C4 C3 121.2(3)
C9 C4 C3 119.4(2)
C6 C5 C4 121.5(3)
C6 C5 H5 119.3
C4 C5 H5 119.3
C5 C6 C7 119.3(3)
C5 C6 H6 120.4
C7 C6 H6 120.4
C8 C7 C6 120.8(3)
C8 C7 H7 119.6
C6 C7 H7 119.6
C7 C8 C9 121.3(3)
C7 C8 H8 119.4
C9 C8 H8 119.4
C8 C9 C4 117.8(2)
C8 C9 C10 123.7(2)
C4 C9 C10 118.5(2)
C11 C10 C1 119.50(18)
C11 C10 C9 120.74(19)
C1 C10 C9 119.74(19)
N1 C11 C10 123.79(19)
N1 C11 H11 118.1
C10 C11 H11 118.1
C17 C12 C13 119.58(19)
C17 C12 N1 117.72(17)
C13 C12 N1 122.69(18)
C14 C13 C12 119.45(19)
C14 C13 H13 120.3
C12 C13 H13 120.3
C13 C14 C15 120.70(18)
C13 C14 H14 119.7
C15 C14 H14 119.7
C14 C15 C16 120.13(19)
C14 C15 S1 120.31(15)
C16 C15 S1 119.48(15)
C17 C16 C15 119.19(19)
C17 C16 H16 120.4
C15 C16 H16 120.4
C16 C17 C12 120.87(18)
C16 C17 H17 119.6
C12 C17 H17 119.6
N3 C18 C19 110.8(2)
N3 C18 N2 118.31(19)
C19 C18 N2 130.9(2)
C20 C19 C18 106.0(2)
C20 C19 H19 127.0
C18 C19 H19 127.0
C19 C20 O4 109.5(2)
C19 C20 C21 134.9(2)
O4 C20 C21 115.7(2)
C20 C21 H21A 109.5
C20 C21 H21B 109.5
H21A C21 H21B 109.5
C20 C21 H21C 109.5
H21A C21 H21C 109.5
H21B C21 H21C 109.5

loop_
_geom_bond_atom_site_label_1
_geom_bond_atom_site_label_2
_geom_bond_distance
S1 O2 1.4214(15)
S1 O3 1.4244(14)
S1 N2 1.6300(19)
S1 C15 1.754(2)
O1 C1 1.277(2)
O4 C20 1.324(3)
O4 N3 1.405(3)
N1 C11 1.322(3)
N1 C12 1.398(3)
N1 H1 0.84(2)
N2 C18 1.393(3)
N2 H2A 0.8600
N3 C18 1.293(3)
C1 C2 1.426(3)
C1 C10 1.441(3)
C2 C3 1.338(3)
C2 H2 0.9300
C3 C4 1.428(3)
C3 H3 0.9300
C4 C5 1.401(3)
C4 C9 1.411(3)
C5 C6 1.356(4)
C5 H5 0.9300
C6 C7 1.389(4)
C6 H6 0.9300
C7 C8 1.365(3)
C7 H7 0.9300
C8 C9 1.399(3)
C8 H8 0.9300
C9 C10 1.462(3)
C10 C11 1.384(3)
C11 H11 0.9300
C12 C17 1.390(3)
C12 C13 1.392(3)
C13 C14 1.369(3)
C13 H13 0.9300
C14 C15 1.382(3)
C14 H14 0.9300
C15 C16 1.391(3)
C16 C17 1.367(3)
C16 H16 0.9300
C17 H17 0.9300
C18 C19 1.391(3)
C19 C20 1.319(3)
C19 H19 0.9300
C20 C21 1.483(3)
C21 H21A 0.9600
C21 H21B 0.9600
C21 H21C 0.9600

loop_
_geom_torsion_atom_site_label_1
_geom_torsion_atom_site_label_2
_geom_torsion_atom_site_label_3
_geom_torsion_atom_site_label_4
_geom_torsion
O2 S1 N2 C18 -179.52(15)
O3 S1 N2 C18 -49.47(18)
C15 S1 N2 C18 65.76(17)
C20 O4 N3 C18 -0.1(3)
O1 C1 C2 C3 -179.0(2)
C10 C1 C2 C3 1.0(3)
C1 C2 C3 C4 -1.4(4)
C2 C3 C4 C5 -179.7(2)
C2 C3 C4 C9 0.4(4)
C9 C4 C5 C6 -1.9(4)
C3 C4 C5 C6 178.2(3)
C4 C5 C6 C7 1.6(4)
C5 C6 C7 C8 -0.2(4)
C6 C7 C8 C9 -0.8(4)
C7 C8 C9 C4 0.5(3)
C7 C8 C9 C10 -179.7(2)
C5 C4 C9 C8 0.9(3)
C3 C4 C9 C8 -179.2(2)
C5 C4 C9 C10 -179.0(2)
C3 C4 C9 C10 0.9(3)
O1 C1 C10 C11 1.8(3)
C2 C1 C10 C11 -178.15(19)
O1 C1 C10 C9 -179.64(19)
C2 C1 C10 C9 0.4(3)
C8 C9 C10 C11 -2.6(3)
C4 C9 C10 C11 177.22(19)
C8 C9 C10 C1 178.9(2)
C4 C9 C10 C1 -1.3(3)
C12 N1 C11 C10 175.15(19)
C1 C10 C11 N1 0.1(3)
C9 C10 C11 N1 -178.48(19)
C11 N1 C12 C17 179.94(19)
C11 N1 C12 C13 -0.9(3)
C17 C12 C13 C14 3.2(3)
N1 C12 C13 C14 -175.89(18)
C12 C13 C14 C15 -1.5(3)
C13 C14 C15 C16 -0.9(3)
C13 C14 C15 S1 175.91(16)
O2 S1 C15 C14 149.13(16)
O3 S1 C15 C14 16.8(2)
N2 S1 C15 C14 -98.93(17)
O2 S1 C15 C16 -34.0(2)
O3 S1 C15 C16 -166.29(15)
N2 S1 C15 C16 77.95(17)
C14 C15 C16 C17 1.6(3)
S1 C15 C16 C17 -175.25(15)
C15 C16 C17 C12 0.1(3)
C13 C12 C17 C16 -2.6(3)
N1 C12 C17 C16 176.60(18)
O4 N3 C18 C19 -0.1(3)
O4 N3 C18 N2 -178.88(19)
S1 N2 C18 N3 -149.1(2)
S1 N2 C18 C19 32.4(3)
N3 C18 C19 C20 0.2(3)
N2 C18 C19 C20 178.8(2)
C18 C19 C20 O4 -0.3(3)
C18 C19 C20 C21 179.9(3)
N3 O4 C20 C19 0.2(3)
N3 O4 C20 C21 -179.9(2)
